data_4060947
loop_
_publ_author_name
'Alb\'eniz, Ana C.'
'Espinet, Pablo'
'P\'erez-Mateo, Alberto'
'Nova, Ainara'
'Ujaque, Gregori'

_publ_section_title
;
 Formation of a Vinyliminium Palladium Complex by C--C Coupling in
 Vinylcarbene Palladium Aryl Complexes
;
_journal_coden_ASTM ORGND7
_journal_issue 5
_journal_name_full Organometallics
_journal_page_first 1293
_journal_page_last 1297
_journal_paper_doi 10.1021/om051028s
_journal_volume 25
_journal_year 2006
_chemical_formula_sum 'C38 H34 Br Cl2 F5 N P Pd'
_chemical_formula_weight 887.84
_space_group_IT_number 15
_symmetry_cell_setting monoclinic
_symmetry_space_group_name_Hall '-C 2yc'
_symmetry_space_group_name_H-M 'C 1 2/c 1'
_cell_angle_alpha 90.00
_cell_angle_beta 102.071(4)
_cell_angle_gamma 90.00
_cell_formula_units_Z 8
_cell_length_a 32.260(6)
_cell_length_b 10.656(2)
_cell_length_c 22.798(5)
_cell_measurement_temperature 298(2)
_cell_volume 7664(3)
_diffrn_ambient_temperature 298(2)
_exptl_crystal_density_diffrn 1.539
_cod_depositor_comments
;
The following automatic conversions were performed:
'_symmetry_cell_setting' value 'Monoclinic' changed to 'monoclinic'
according to '/home/saulius/struct/CIF-dictionaries/cif_core.dic'
dictionary named 'cif_core.dic' version 2.4.1 from 2010-06-29.

Automatic conversion script
Id: cif_fix_enum 1527 2010-12-29 10:47:43Z saulius 
;
_cod_original_sg_symbol_H-M 'C 2/c'
_cod_database_code 4060947

loop_
_symmetry_equiv_pos_as_xyz
'x, y, z'
'-x, y, -z+1/2'
'x+1/2, y+1/2, z'
'-x+1/2, y+1/2, -z+1/2'
'-x, -y, -z'
'x, -y, z-1/2'
'-x+1/2, -y+1/2, -z'
'x+1/2, -y+1/2, z-1/2'

loop_
_atom_site_label
_atom_site_type_symbol
_atom_site_fract_x
_atom_site_fract_y
_atom_site_fract_z
_atom_site_U_iso_or_equiv
_atom_site_adp_type
_atom_site_occupancy
_atom_site_symmetry_multiplicity
_atom_site_calc_flag
_atom_site_refinement_flags
_atom_site_disorder_assembly
_atom_site_disorder_group
Pd1 Pd 0.16491(3) 0.28252(9) 0.04129(5) 0.0405(3) Uani 1 1 d . . .
Br1 Br 0.22255(4) 0.44967(12) 0.05935(7) 0.0553(5) Uani 1 1 d . . .
P1 P 0.14010(10) 0.2550(3) 0.12689(16) 0.0435(9) Uani 1 1 d . . .
C2 C 0.1586(4) 0.2136(12) -0.0496(6) 0.048(3) Uani 1 1 d . . .
H2 H 0.1828 0.1702 -0.0601 0.058 Uiso 1 1 calc R . .
C3 C 0.1328(4) 0.1463(10) -0.0173(6) 0.038(3) Uani 1 1 d . . .
H3 H 0.100(3) 0.164(7) -0.028(4) 0.01(2) Uiso 1 1 d . . .
C1 C 0.1461(4) 0.3302(10) -0.0773(6) 0.040(3) Uani 1 1 d . . .
N1 N 0.1713(3) 0.3972(9) -0.1048(4) 0.045(3) Uani 1 1 d . . .
C4 C 0.1588(4) 0.5198(11) -0.1341(6) 0.055(4) Uani 1 1 d . . .
H4A H 0.1286 0.5324 -0.1372 0.066 Uiso 1 1 calc R . .
H4B H 0.1641 0.5186 -0.1744 0.066 Uiso 1 1 calc R . .
C5 C 0.1825(5) 0.6270(14) -0.1000(8) 0.105(6) Uani 1 1 d . . .
H5A H 0.1845 0.6144 -0.0579 0.157 Uiso 1 1 calc R . .
H5B H 0.1678 0.7040 -0.1122 0.157 Uiso 1 1 calc R . .
H5C H 0.2105 0.6311 -0.1083 0.157 Uiso 1 1 calc R . .
C6 C 0.2138(4) 0.3514(12) -0.1092(7) 0.061(4) Uani 1 1 d . . .
H6A H 0.2261 0.3044 -0.0733 0.074 Uiso 1 1 calc R . .
H6B H 0.2321 0.4222 -0.1121 0.074 Uiso 1 1 calc R . .
C7 C 0.2108(5) 0.2679(13) -0.1638(7) 0.078(5) Uani 1 1 d . . .
H7A H 0.1923 0.1987 -0.1613 0.118 Uiso 1 1 calc R . .
H7B H 0.2385 0.2368 -0.1654 0.118 Uiso 1 1 calc R . .
H7C H 0.1998 0.3156 -0.1994 0.118 Uiso 1 1 calc R . .
C11 C 0.1010(4) 0.3706(11) -0.0830(6) 0.044(3) Uani 1 1 d . . .
C12 C 0.0691(5) 0.3170(13) -0.1235(7) 0.058(4) Uani 1 1 d . . .
C13 C 0.0272(5) 0.3475(17) -0.1305(8) 0.076(5) Uani 1 1 d . . .
C14 C 0.0164(5) 0.4371(19) -0.0932(9) 0.084(5) Uani 1 1 d . . .
C15 C 0.0456(5) 0.4970(15) -0.0544(8) 0.073(5) Uani 1 1 d . . .
C16 C 0.0881(5) 0.4643(12) -0.0492(7) 0.056(4) Uani 1 1 d . . .
F12 F 0.0797(3) 0.2256(8) -0.1590(4) 0.085(3) Uani 1 1 d . . .
F13 F -0.0021(3) 0.2853(10) -0.1704(5) 0.121(4) Uani 1 1 d . . .
F14 F -0.0241(3) 0.4695(11) -0.1003(5) 0.132(4) Uani 1 1 d . . .
F15 F 0.0359(3) 0.5878(9) -0.0202(5) 0.106(3) Uani 1 1 d . . .
F16 F 0.1170(2) 0.5277(7) -0.0090(4) 0.074(2) Uani 1 1 d . . .
C21 C 0.1431(4) 0.0173(10) 0.0039(6) 0.041(3) Uani 1 1 d . . .
C22 C 0.1823(4) -0.0355(11) 0.0073(6) 0.050(4) Uani 1 1 d . . .
H22 H 0.2033 0.0111 -0.0050 0.060 Uiso 1 1 calc R . .
C23 C 0.1915(4) -0.1552(12) 0.0284(6) 0.060(4) Uani 1 1 d . . .
H23 H 0.2186 -0.1873 0.0312 0.072 Uiso 1 1 calc R . .
C24 C 0.1602(5) -0.2291(12) 0.0458(7) 0.073(5) Uani 1 1 d . . .
H24 H 0.1659 -0.3101 0.0604 0.088 Uiso 1 1 calc R . .
C25 C 0.1207(5) -0.1763(12) 0.0404(8) 0.074(5) Uani 1 1 d . . .
H25 H 0.0994 -0.2239 0.0514 0.089 Uiso 1 1 calc R . .
C26 C 0.1111(4) -0.0577(11) 0.0196(6) 0.055(4) Uani 1 1 d . . .
H26 H 0.0838 -0.0265 0.0158 0.066 Uiso 1 1 calc R . .
C31 C 0.1272(4) 0.3966(12) 0.1640(6) 0.052(4) Uani 1 1 d . . .
C32 C 0.1463(4) 0.5084(12) 0.1559(6) 0.060(4) Uani 1 1 d . . .
H32 H 0.1666 0.5125 0.1323 0.072 Uiso 1 1 calc R . .
C33 C 0.1348(6) 0.6156(14) 0.1836(8) 0.089(6) Uani 1 1 d . . .
H33 H 0.1474 0.6919 0.1778 0.107 Uiso 1 1 calc R . .
C34 C 0.1058(6) 0.6119(18) 0.2191(7) 0.089(6) Uani 1 1 d . . .
H34 H 0.0993 0.6846 0.2379 0.107 Uiso 1 1 calc R . .
C35 C 0.0868(5) 0.5059(18) 0.2267(7) 0.080(5) Uani 1 1 d . . .
H35 H 0.0668 0.5037 0.2507 0.095 Uiso 1 1 calc R . .
C36 C 0.0967(5) 0.3980(15) 0.1994(7) 0.078(5) Uani 1 1 d . . .
H36 H 0.0826 0.3240 0.2046 0.093 Uiso 1 1 calc R . .
C41 C 0.0904(4) 0.1649(12) 0.1162(7) 0.050(4) Uani 1 1 d . . .
C42 C 0.0562(5) 0.2067(14) 0.0728(7) 0.065(4) Uani 1 1 d . . .
H42 H 0.0583 0.2797 0.0513 0.078 Uiso 1 1 calc R . .
C43 C 0.0195(5) 0.1393(18) 0.0623(8) 0.085(5) Uani 1 1 d . . .
H43 H -0.0035 0.1682 0.0337 0.102 Uiso 1 1 calc R . .
C44 C 0.0152(6) 0.0304(17) 0.0924(10) 0.097(7) Uani 1 1 d . . .
H44 H -0.0101 -0.0140 0.0844 0.116 Uiso 1 1 calc R . .
C45 C 0.0480(6) -0.0109(16) 0.1335(9) 0.095(6) Uani 1 1 d . . .
H45 H 0.0457 -0.0855 0.1538 0.114 Uiso 1 1 calc R . .
C46 C 0.0857(5) 0.0564(14) 0.1464(7) 0.074(5) Uani 1 1 d . . .
H46 H 0.1081 0.0274 0.1759 0.089 Uiso 1 1 calc R . .
C52 C 0.1763(4) 0.1698(11) 0.1841(7) 0.045(3) Uani 1 1 d . . .
C53 C 0.1903(4) 0.0540(12) 0.1683(7) 0.059(4) Uani 1 1 d . . .
H53 H 0.1807 0.0234 0.1297 0.071 Uiso 1 1 calc R . .
C54 C 0.2183(5) -0.0160(15) 0.2096(8) 0.071(4) Uani 1 1 d . . .
H54 H 0.2276 -0.0934 0.1986 0.086 Uiso 1 1 calc R . .
C55 C 0.2323(5) 0.0275(15) 0.2661(9) 0.076(5) Uani 1 1 d . . .
H55 H 0.2515 -0.0201 0.2933 0.091 Uiso 1 1 calc R . .
C56 C 0.2186(5) 0.1407(16) 0.2839(8) 0.078(5) Uani 1 1 d . . .
H56 H 0.2276 0.1687 0.3231 0.094 Uiso 1 1 calc R . .
C57 C 0.1907(4) 0.2131(15) 0.2415(7) 0.067(4) Uani 1 1 d . . .
H57 H 0.1819 0.2912 0.2525 0.081 Uiso 1 1 calc R . .
C61 C 0.0419(6) 0.874(2) 0.7896(14) 0.67(9) Uani 1 1 d G . .
H61A H 0.0218 0.9316 0.8013 0.805 Uiso 1 1 calc R . .
H61B H 0.0349 0.8603 0.7466 0.805 Uiso 1 1 calc R . .
Cl2 Cl 0.0478(5) 0.7232(13) 0.8340(7) 0.501(15) Uani 1 1 d G . .
Cl1 Cl 0.1082(6) 0.9311(14) 0.8225(9) 0.560(15) Uani 1 1 d G . .

loop_
_atom_site_aniso_label
_atom_site_aniso_U_11
_atom_site_aniso_U_22
_atom_site_aniso_U_33
_atom_site_aniso_U_23
_atom_site_aniso_U_13
_atom_site_aniso_U_12
Pd1 0.0461(6) 0.0359(5) 0.0387(7) 0.0026(5) 0.0070(5) 0.0018(5)
Br1 0.0519(9) 0.0530(8) 0.0598(11) -0.0020(8) 0.0089(8) -0.0060(7)
P1 0.046(2) 0.045(2) 0.038(2) 0.0015(16) 0.0068(17) 0.0035(15)
C2 0.039(7) 0.056(8) 0.051(10) 0.002(8) 0.014(7) 0.005(7)
C3 0.032(8) 0.034(7) 0.044(10) 0.001(6) 0.003(6) 0.000(6)
C1 0.050(8) 0.032(7) 0.032(9) 0.008(6) -0.003(7) 0.002(6)
N1 0.052(7) 0.046(6) 0.034(7) 0.006(6) 0.001(6) 0.008(5)
C4 0.068(9) 0.046(8) 0.051(10) 0.019(7) 0.017(8) -0.002(7)
C5 0.151(16) 0.062(11) 0.102(17) 0.003(11) 0.029(14) -0.030(11)
C6 0.047(9) 0.069(10) 0.066(12) 0.008(9) 0.007(8) 0.007(7)
C7 0.096(12) 0.080(11) 0.065(12) 0.000(10) 0.030(10) 0.031(9)
C11 0.045(8) 0.034(7) 0.049(10) 0.016(7) 0.000(7) 0.006(6)
C12 0.067(11) 0.061(10) 0.042(11) 0.002(8) 0.002(9) -0.004(8)
C13 0.060(12) 0.090(13) 0.062(14) 0.007(10) -0.022(10) -0.025(10)
C14 0.041(11) 0.119(16) 0.081(16) 0.014(13) -0.015(10) 0.009(11)
C15 0.065(12) 0.077(12) 0.073(14) 0.010(10) 0.004(10) 0.031(10)
C16 0.076(11) 0.035(8) 0.054(11) -0.006(7) 0.003(9) -0.010(8)
F12 0.089(6) 0.086(6) 0.068(7) -0.021(6) -0.009(5) -0.011(5)
F13 0.076(6) 0.152(9) 0.117(9) 0.008(8) -0.023(6) -0.028(6)
F14 0.054(6) 0.199(11) 0.132(10) 0.018(8) -0.004(6) 0.032(6)
F15 0.100(7) 0.111(7) 0.108(9) -0.003(7) 0.024(6) 0.047(6)
F16 0.078(6) 0.057(5) 0.078(7) -0.012(5) -0.003(5) 0.018(4)
C21 0.036(7) 0.037(7) 0.043(9) -0.007(6) -0.008(6) 0.002(6)
C22 0.062(9) 0.035(8) 0.047(10) -0.003(7) -0.001(7) 0.000(7)
C23 0.065(10) 0.041(8) 0.065(12) -0.010(8) -0.005(8) 0.002(7)
C24 0.092(12) 0.029(7) 0.091(13) 0.003(9) -0.001(10) -0.002(8)
C25 0.072(11) 0.044(9) 0.110(16) -0.006(9) 0.027(10) -0.010(8)
C26 0.049(8) 0.039(8) 0.075(12) 0.007(8) 0.010(8) 0.001(7)
C31 0.049(8) 0.061(9) 0.046(10) 0.011(8) 0.010(7) 0.018(7)
C32 0.073(10) 0.051(9) 0.056(11) -0.005(8) 0.012(8) 0.005(8)
C33 0.162(18) 0.050(10) 0.056(13) -0.006(9) 0.026(13) 0.008(10)
C34 0.137(17) 0.090(14) 0.032(12) -0.013(10) -0.003(11) 0.055(13)
C35 0.093(13) 0.085(12) 0.066(14) -0.009(11) 0.030(10) 0.025(11)
C36 0.073(11) 0.087(12) 0.070(13) -0.003(10) 0.007(10) 0.000(9)
C41 0.047(9) 0.054(9) 0.048(11) -0.010(7) 0.011(8) -0.004(7)
C42 0.061(10) 0.067(9) 0.064(12) -0.013(9) 0.010(9) 0.000(9)
C43 0.041(10) 0.116(15) 0.094(16) -0.008(12) 0.002(9) 0.005(10)
C44 0.068(13) 0.087(14) 0.14(2) -0.015(14) 0.040(14) -0.012(11)
C45 0.076(13) 0.087(13) 0.121(19) 0.021(12) 0.021(12) -0.019(11)
C46 0.061(10) 0.083(11) 0.076(14) 0.009(10) 0.011(9) -0.020(9)
C52 0.047(8) 0.042(8) 0.051(11) 0.012(7) 0.019(8) -0.001(6)
C53 0.067(9) 0.054(9) 0.048(11) 0.002(8) -0.008(8) 0.012(8)
C54 0.087(12) 0.071(11) 0.052(13) -0.002(10) 0.005(10) 0.012(9)
C55 0.072(11) 0.068(11) 0.085(16) 0.025(11) 0.013(11) 0.011(9)
C56 0.083(12) 0.092(13) 0.057(13) 0.002(10) 0.007(10) -0.006(10)
C57 0.063(10) 0.082(10) 0.054(12) 0.004(11) 0.004(9) 0.014(9)
C61 0.78(15) 0.55(9) 0.9(2) 0.04(11) 0.79(18) 0.17(9)
Cl2 0.78(3) 0.376(17) 0.49(2) 0.241(16) 0.48(2) 0.35(2)
Cl1 0.76(4) 0.43(2) 0.44(3) -0.13(2) 0.02(3) 0.21(3)

loop_
_geom_bond_atom_site_label_1
_geom_bond_atom_site_label_2
_geom_bond_distance
_geom_bond_site_symmetry_2
_geom_bond_publ_flag
Pd1 C3 2.095(12) . ?
Pd1 C2 2.167(13) . ?
Pd1 P1 2.278(3) . ?
Pd1 Br1 2.5456(16) . ?
P1 C52 1.803(14) . ?
P1 C31 1.820(13) . ?
P1 C41 1.841(13) . ?
C2 C1 1.413(15) . ?
C2 C3 1.416(15) . ?
C3 C21 1.471(15) . ?
C1 N1 1.335(13) . ?
C1 C11 1.496(15) . ?
N1 C6 1.477(14) . ?
N1 C4 1.486(14) . ?
C4 C5 1.498(18) . ?
C6 C7 1.518(18) . ?
C11 C12 1.355(18) . ?
C11 C16 1.378(17) . ?
C12 F12 1.355(15) . ?
C12 C13 1.366(19) . ?
C13 F13 1.343(17) . ?
C13 C14 1.37(2) . ?
C14 C15 1.31(2) . ?
C14 F14 1.330(16) . ?
C15 F15 1.322(17) . ?
C15 C16 1.395(19) . ?
C16 F16 1.345(15) . ?
C21 C22 1.369(15) . ?
C21 C26 1.410(15) . ?
C22 C23 1.373(15) . ?
C23 C24 1.400(17) . ?
C24 C25 1.376(18) . ?
C25 C26 1.362(16) . ?
C31 C32 1.373(16) . ?
C31 C36 1.398(17) . ?
C32 C33 1.394(18) . ?
C33 C34 1.360(19) . ?
C34 C35 1.31(2) . ?
C35 C36 1.375(19) . ?
C41 C46 1.370(17) . ?
C41 C42 1.393(18) . ?
C42 C43 1.362(18) . ?
C43 C44 1.37(2) . ?
C44 C45 1.33(2) . ?
C45 C46 1.39(2) . ?
C52 C57 1.375(18) . ?
C52 C53 1.386(15) . ?
C53 C54 1.380(18) . ?
C54 C55 1.35(2) . ?
C55 C56 1.375(19) . ?
C56 C57 1.405(19) . ?
C61 Cl2 1.8886 . ?
C61 Cl1 2.1996 . ?
